data_2103962
loop_
_publ_author_name
'Saraswathi, N. T.'
'Roy, Siddhartha'
'Vijayan, M.'

_publ_section_title
;
 X-ray studies on crystalline complexes involving amino acids and
 peptides. XLI. Commonalities in aggregation and conformation revealed
 by the crystal structures of the pimelic acid complexes of
 <small>L</small>-arginine and <small>DL</small>-lysine
;
_journal_issue 5
_journal_name_full 'Acta Crystallographica Section B'
_journal_page_first 641
_journal_page_last 646
_journal_paper_doi 10.1107/S0108768103013685
_journal_volume 59
_journal_year 2003
_chemical_formula_moiety 'C19 H44 N8 O10'
_chemical_formula_sum 'C19 H44 N8 O10'
_chemical_formula_weight 544.62
_chemical_name_common DL-arginineComplex
_chemical_name_systematic
;
 ?
;
_space_group_IT_number 5
_symmetry_cell_setting monoclinic
_symmetry_space_group_name_Hall 'C 2y'
_symmetry_space_group_name_H-M 'C 1 2 1'
_atom_sites_solution_hydrogens geom
_atom_sites_solution_primary direct
_atom_sites_solution_secondary difmap
_audit_creation_method SHELXL-97
_cell_angle_alpha 90.00
_cell_angle_beta 115.776(7)
_cell_angle_gamma 90.00
_cell_formula_units_Z 4
_cell_length_a 30.278(7)
_cell_length_b 5.1414(12)
_cell_length_c 19.355(5)
_cell_measurement_reflns_used 1100
_cell_measurement_temperature 293(2)
_cell_measurement_theta_max 26.0
_cell_measurement_theta_min 2.5
_cell_volume 2713.2(11)
_computing_cell_refinement 'SAINT (Bruker, 1998)'
_computing_data_collection 'SMART (Bruker, 1998)'
_computing_molecular_graphics 'ORTEP-3 for Windows (Farrugia, 1997)'
_computing_publication_material 'MSWORD XP'
_computing_structure_refinement 'SHELXL97 (Sheldrick, 1997)'
_computing_structure_solution 'SHELXS97 (Sheldrick, 1990)'
_diffrn_ambient_temperature 293(2)
_diffrn_measured_fraction_theta_full .499
_diffrn_measured_fraction_theta_max .499
_diffrn_measurement_device_type 'CCD area detector'
_diffrn_measurement_method \w--2/q
_diffrn_radiation_monochromator graphite
_diffrn_radiation_source 'fine-focus sealed tube'
_diffrn_radiation_type MoK\a
_diffrn_radiation_wavelength 0.71073
_diffrn_reflns_av_R_equivalents 0.0249
_diffrn_reflns_av_sigmaI/netI 0.0198
_diffrn_reflns_limit_h_max 37
_diffrn_reflns_limit_h_min -37
_diffrn_reflns_limit_k_max 6
_diffrn_reflns_limit_k_min -6
_diffrn_reflns_limit_l_max 23
_diffrn_reflns_limit_l_min -23
_diffrn_reflns_number 14507
_diffrn_reflns_theta_full 26.36
_diffrn_reflns_theta_max 26.36
_diffrn_reflns_theta_min 1.17
_exptl_absorpt_coefficient_mu 0.107
_exptl_absorpt_correction_type none
_exptl_crystal_colour colourless
_exptl_crystal_density_diffrn 1.333
_exptl_crystal_density_method 'not measured'
_exptl_crystal_description plate
_exptl_crystal_F_000 1176
_exptl_crystal_size_max 0.42
_exptl_crystal_size_mid 0.07
_exptl_crystal_size_min 0.06
_refine_diff_density_max .186
_refine_diff_density_min -.155
_refine_ls_abs_structure_details 'Flack H D (1983), Acta Cryst. A39, 876-881'
_refine_ls_abs_structure_Flack -10(10)
_refine_ls_extinction_method none
_refine_ls_goodness_of_fit_ref 1.231
_refine_ls_hydrogen_treatment mixed
_refine_ls_matrix_type full
_refine_ls_number_parameters 359
_refine_ls_number_reflns 3097
_refine_ls_number_restraints 1
_refine_ls_restrained_S_all 1.231
_refine_ls_R_factor_all 0.0438
_refine_ls_R_factor_gt 0.0394
_refine_ls_shift/su_max 0.000
_refine_ls_shift/su_mean 0.000
_refine_ls_structure_factor_coef Fsqd
_refine_ls_weighting_details 'w=1/[\s^2^(Fo^2^)+(0.0414P)^2^+0.6691P] where P=(Fo^2^+2Fc^2^)/3'
_refine_ls_weighting_scheme calc
_refine_ls_wR_factor_gt 0.0917
_refine_ls_wR_factor_ref 0.0939
_reflns_number_gt 2863
_reflns_number_total 3097
_reflns_threshold_expression I>2\s(I)
_cod_data_source_file de0021.cif
_cod_data_source_block arg
_cod_depositor_comments
;
The following automatic conversions were performed:
'_symmetry_cell_setting' value 'Monoclinic' changed to 'monoclinic'
according to '/home/saulius/struct/CIF-dictionaries/cif_core.dic'
dictionary named 'cif_core.dic' version 2.4.1 from 2010-06-29.

Automatic conversion script
Id: cif_fix_enum 1527 2010-12-29 10:47:43Z saulius 

The following automatic conversions were performed:

'_symmetry_cell_setting' value 'Monoclinic' changed to 'monoclinic'
according to /home/saulius/struct/CIF-dictionaries/cif_core.dic
dictionary named 'cif_core.dic' version 2.4.1 from 2010-06-29.

Automatic conversion script
Id: cif_fix_values 1715 2011-07-08 13:25:40Z adriana 

The following automatic conversions were performed:

'_refine_ls_weighting_scheme' value 'calc
w=1/[\s^2^(Fo^2^)+(0.0414P)^2^+0.6691P] where P=(Fo^2^+2Fc^2^)/3' was
changed to 'calc'. New tag '_refine_ls_weighting_details' was
created. The value of the new tag was set to
'w=1/[\s^2^(Fo^2^)+(0.0414P)^2^+0.6691P] where P=(Fo^2^+2Fc^2^)/3'.

Automatic conversion script
Id: cif_fix_values 3143 2015-03-26 13:38:13Z robertas 
;
_cod_original_cell_volume 2713.2(12)
_cod_original_sg_symbol_H-M C2
_cod_database_code 2103962
_cod_database_fobs_code 2103962

loop_
_symmetry_equiv_pos_as_xyz
'x, y, z'
'-x, y, -z'
'x+1/2, y+1/2, z'
'-x+1/2, y+1/2, -z'

loop_
_atom_site_label
_atom_site_fract_x
_atom_site_fract_y
_atom_site_fract_z
_atom_site_U_iso_or_equiv
_atom_site_adp_type
_atom_site_calc_flag
_atom_site_refinement_flags
_atom_site_occupancy
_atom_site_type_symbol
N1 0.67246(6) 0.5154(4) 0.67869(10) 0.0307(4) Uani d . 1 N
H1B 0.6432 0.5817 0.6693 0.046 Uiso calc R 1 H
H1A 0.6899 0.6330 0.6674 0.046 Uiso calc R 1 H
H1C 0.6882 0.4726 0.7281 0.046 Uiso calc R 1 H
O1 0.75045(5) 0.3121(4) 0.66065(10) 0.0403(4) Uani d . 1 O
O2 0.71651(7) -0.0800(4) 0.63744(11) 0.0423(4) Uani d . 1 O
C1 0.71555(8) 0.1593(5) 0.64535(13) 0.0289(5) Uani d . 1 C
C2 0.66586(7) 0.2793(5) 0.63062(12) 0.0293(5) Uani d . 1 C
H2 0.6464 0.1510 0.6428 0.035 Uiso calc R 1 H
C3 0.63792(8) 0.3610(5) 0.54654(13) 0.0354(6) Uani d . 1 C
H3A 0.6071 0.4396 0.5395 0.042 Uiso calc R 1 H
H3B 0.6569 0.4932 0.5357 0.042 Uiso calc R 1 H
C4 0.62701(9) 0.1422(5) 0.48853(13) 0.0357(6) Uani d . 1 C
H4A 0.6576 0.0621 0.4949 0.043 Uiso calc R 1 H
H4B 0.6073 0.0106 0.4980 0.043 Uiso calc R 1 H
C5 0.59988(9) 0.2409(6) 0.40709(13) 0.0383(6) Uani d . 1 C
H5A 0.5892 0.0947 0.3719 0.046 Uiso calc R 1 H
H5B 0.5710 0.3368 0.4019 0.046 Uiso calc R 1 H
N6 0.63148(7) 0.4091(5) 0.38769(11) 0.0389(5) Uani d . 1 N
H6 0.6626 0.3920 0.4140 0.047 Uiso calc R 1 H
C7 0.61596(8) 0.5859(6) 0.33285(13) 0.0365(6) Uani d . 1 C
N8 0.56886(7) 0.6419(5) 0.29363(11) 0.0400(5) Uani d . 1 N
H8A 0.5598 0.7608 0.2589 0.048 Uiso calc R 1 H
H8B 0.5473 0.5594 0.3028 0.048 Uiso calc R 1 H
N9 0.64803(8) 0.7170(6) 0.31702(14) 0.0563(7) Uani d . 1 N
H9A 0.6381 0.8350 0.2821 0.068 Uiso calc R 1 H
H9B 0.6788 0.6842 0.3417 0.068 Uiso calc R 1 H
N11 0.80462(7) 0.5444(4) 0.80221(10) 0.0316(4) Uani d . 1 N
H11B 0.8330 0.6138 0.8081 0.047 Uiso calc R 1 H
H11A 0.7879 0.6603 0.8156 0.047 Uiso calc R 1 H
H11C 0.7872 0.4996 0.7533 0.047 Uiso calc R 1 H
O11 0.73012(6) 0.3320(4) 0.82595(10) 0.0404(4) Uani d . 1 O
O12 0.76753(7) -0.0507(4) 0.85604(11) 0.0445(5) Uani d . 1 O
C11 0.76612(8) 0.1854(5) 0.84259(13) 0.0300(5) Uani d . 1 C
C12 0.81424(8) 0.3108(5) 0.85139(13) 0.0301(5) Uani d . 1 C
H12 0.8326 0.1844 0.8362 0.036 Uiso calc R 1 H
C13 0.84568(9) 0.3926(5) 0.93459(13) 0.0377(6) Uani d . 1 C
H13A 0.8740 0.4873 0.9368 0.045 Uiso calc R 1 H
H13B 0.8267 0.5112 0.9501 0.045 Uiso calc R 1 H
C14 0.86368(9) 0.1705(6) 0.99222(13) 0.0386(6) Uani d . 1 C
H14A 0.8806 0.0434 0.9753 0.046 Uiso calc R 1 H
H14B 0.8358 0.0854 0.9946 0.046 Uiso calc R 1 H
C15 0.89824(9) 0.2678(6) 1.07171(14) 0.0433(6) Uani d . 1 C
H15A 0.9121 0.1206 1.1057 0.052 Uiso calc R 1 H
H15B 0.9250 0.3637 1.0688 0.052 Uiso calc R 1 H
N16 0.87247(7) 0.4350(5) 1.10263(11) 0.0428(6) Uani d . 1 N
H16 0.8410 0.4290 1.0819 0.051 Uiso calc R 1 H
C17 0.89471(8) 0.5954(6) 1.16071(13) 0.0388(6) Uani d . 1 C
N18 0.94234(7) 0.6326(5) 1.19129(12) 0.0482(6) Uani d . 1 N
H18A 0.9600 0.5512 1.1735 0.058 Uiso calc R 1 H
H18B 0.9559 0.7384 1.2291 0.058 Uiso calc R 1 H
N19 0.86868(7) 0.7287(6) 1.18907(13) 0.0553(7) Uani d . 1 N
H19A 0.8831 0.8355 1.2264 0.066 Uiso calc R 1 H
H19B 0.8374 0.7081 1.1701 0.066 Uiso calc R 1 H
O21 0.58452(6) 0.5899(5) 0.68366(11) 0.0548(6) Uani d . 1 O
O22 0.51710(6) 0.4846(5) 0.69392(11) 0.0569(6) Uani d . 1 O
C23 0.53977(8) 0.6177(6) 0.66600(14) 0.0385(6) Uani d . 1 C
C24 0.51014(9) 0.8179(6) 0.60773(15) 0.0445(7) Uani d . 1 C
H24A 0.4977 0.9411 0.6329 0.053 Uiso calc R 1 H
H24B 0.4820 0.7308 0.5684 0.053 Uiso calc R 1 H
C25 0.53524(9) 0.9697(6) 0.56855(14) 0.0417(6) Uani d . 1 C
H25A 0.5530 0.8498 0.5512 0.050 Uiso calc R 1 H
H25B 0.5589 1.0865 0.6055 0.050 Uiso calc R 1 H
C26 0.5000 1.1287(8) 0.5000 0.0431(9) Uani d S 1 C
H26 0.4811(10) 1.244(6) 0.5186(15) 0.054(9) Uiso d . 1 H
O31 0.96786(6) 0.5437(5) 0.82208(11) 0.0531(5) Uani d . 1 O
O32 0.88975(7) 0.5902(5) 0.79374(12) 0.0650(7) Uani d . 1 O
C33 0.93436(9) 0.6476(6) 0.83169(14) 0.0403(6) Uani d . 1 C
C34 0.94373(10) 0.8557(7) 0.89182(17) 0.0538(8) Uani d . 1 C
H34A 0.9207 0.9961 0.8680 0.065 Uiso calc R 1 H
H34B 0.9360 0.7824 0.9314 0.065 Uiso calc R 1 H
C35 0.99355(9) 0.9710(6) 0.92998(14) 0.0459(7) Uani d . 1 C
H35A 0.9992 1.0798 0.8936 0.055 Uiso calc R 1 H
H35B 1.0178 0.8329 0.9460 0.055 Uiso calc R 1 H
C36 1.0000 1.1344(9) 1.0000 0.0457(9) Uani d S 1 C
H36 1.0289(9) 1.248(6) 1.0138(15) 0.046(8) Uiso d . 1 H
OW1 0.73285(8) 0.8261(5) 0.96017(15) 0.0533(6) Uani d . 1 O
HW1A 0.7399(10) 0.834(7) 0.9226(16) 0.050(9) Uiso d . 1 H
HW1B 0.7412(14) 0.692(9) 0.978(2) 0.069(14) Uiso d . 1 H
OW2 0.76206(8) 0.7984(6) 0.54240(15) 0.0525(5) Uani d . 1 O
HW2A 0.7514(11) 0.807(7) 0.5782(17) 0.058(9) Uiso d . 1 H
HW2B 0.7563(14) 0.666(9) 0.528(2) 0.062(14) Uiso d . 1 H

loop_
_atom_site_aniso_label
_atom_site_aniso_U_11
_atom_site_aniso_U_22
_atom_site_aniso_U_33
_atom_site_aniso_U_12
_atom_site_aniso_U_13
_atom_site_aniso_U_23
N1 0.0251(9) 0.0363(12) 0.0335(10) 0.0049(9) 0.0154(8) 0.0024(9)
O1 0.0255(8) 0.0429(11) 0.0552(10) -0.0048(8) 0.0201(7) -0.0138(9)
O2 0.0446(10) 0.0298(10) 0.0611(12) 0.0042(8) 0.0309(9) 0.0026(9)
C1 0.0274(11) 0.0344(14) 0.0270(11) 0.0027(10) 0.0138(9) 0.0019(10)
C2 0.0244(10) 0.0306(12) 0.0353(11) -0.0004(10) 0.0153(9) 0.0001(10)
C3 0.0300(11) 0.0350(14) 0.0390(12) 0.0028(10) 0.0130(10) 0.0042(11)
C4 0.0335(12) 0.0363(14) 0.0373(12) -0.0038(11) 0.0153(10) 0.0017(11)
C5 0.0340(12) 0.0451(16) 0.0348(12) -0.0083(11) 0.0140(10) -0.0016(12)
N6 0.0243(9) 0.0520(14) 0.0388(11) -0.0013(10) 0.0122(8) 0.0075(11)
C7 0.0294(11) 0.0476(16) 0.0345(12) -0.0021(12) 0.0158(10) -0.0009(12)
N8 0.0265(10) 0.0515(14) 0.0415(11) -0.0008(10) 0.0143(8) 0.0077(11)
N9 0.0296(11) 0.0757(19) 0.0643(14) 0.0033(12) 0.0212(10) 0.0320(15)
N11 0.0293(9) 0.0341(11) 0.0350(10) -0.0045(9) 0.0174(8) -0.0033(9)
O11 0.0283(8) 0.0461(11) 0.0500(10) 0.0052(8) 0.0200(7) 0.0129(9)
O12 0.0536(11) 0.0299(10) 0.0616(12) -0.0040(9) 0.0359(10) -0.0018(9)
C11 0.0305(12) 0.0358(14) 0.0275(11) -0.0040(11) 0.0162(9) -0.0033(10)
C12 0.0276(11) 0.0291(12) 0.0375(12) 0.0006(10) 0.0178(9) -0.0010(11)
C13 0.0331(12) 0.0386(15) 0.0396(13) -0.0050(11) 0.0142(10) -0.0044(12)
C14 0.0382(12) 0.0409(15) 0.0370(13) 0.0068(12) 0.0165(10) -0.0028(12)
C15 0.0350(12) 0.0543(17) 0.0385(13) 0.0117(13) 0.0140(11) -0.0010(13)
N16 0.0248(9) 0.0625(16) 0.0396(11) 0.0006(11) 0.0125(9) -0.0121(12)
C17 0.0270(11) 0.0532(17) 0.0363(12) 0.0021(12) 0.0139(10) -0.0031(12)
N18 0.0287(10) 0.0685(17) 0.0475(12) -0.0012(11) 0.0165(9) -0.0192(13)
N19 0.0271(10) 0.079(2) 0.0607(14) -0.0043(12) 0.0198(10) -0.0292(15)
O21 0.0297(9) 0.0762(16) 0.0649(12) 0.0154(10) 0.0264(8) 0.0195(12)
O22 0.0349(9) 0.0723(16) 0.0699(13) 0.0145(10) 0.0289(9) 0.0298(12)
C23 0.0298(12) 0.0487(16) 0.0395(13) 0.0054(12) 0.0173(10) 0.0004(12)
C24 0.0312(12) 0.0550(18) 0.0511(15) 0.0067(13) 0.0214(11) 0.0083(14)
C25 0.0332(13) 0.0486(16) 0.0414(14) -0.0042(12) 0.0145(11) -0.0008(13)
C26 0.044(2) 0.040(2) 0.050(2) 0.000 0.0243(18) 0.000
O31 0.0360(9) 0.0624(13) 0.0664(12) -0.0083(10) 0.0274(9) -0.0155(12)
O32 0.0381(10) 0.0900(18) 0.0764(13) -0.0204(12) 0.0338(10) -0.0377(14)
C33 0.0360(13) 0.0484(16) 0.0419(13) -0.0097(12) 0.0219(11) -0.0047(13)
C34 0.0369(13) 0.066(2) 0.0612(17) -0.0055(14) 0.0236(13) -0.0141(17)
C35 0.0409(14) 0.0511(17) 0.0451(14) -0.0073(13) 0.0182(12) 0.0009(14)
C36 0.046(2) 0.041(2) 0.045(2) 0.000 0.0140(18) 0.000
OW1 0.0506(12) 0.0610(16) 0.0600(14) 0.0068(12) 0.0349(11) 0.0084(13)
OW2 0.0487(12) 0.0552(16) 0.0634(14) -0.0062(11) 0.0335(11) -0.0063(13)

loop_
_atom_type_symbol
_atom_type_description
_atom_type_scat_dispersion_real
_atom_type_scat_dispersion_imag
_atom_type_scat_source
C C .0033 .0000 'International Tables Vol C Tables 4.2.6.8 and 6.1.1.4'
H H .0000 .0000 'International Tables Vol C Tables 4.2.6.8 and 6.1.1.4'
N N .0061 .0000 'International Tables Vol C Tables 4.2.6.8 and 6.1.1.4'
O O .0106 .0000 'International Tables Vol C Tables 4.2.6.8 and 6.1.1.4'

loop_
_geom_angle_atom_site_label_1
_geom_angle_atom_site_label_2
_geom_angle_atom_site_label_3
_geom_angle_site_symmetry_1
_geom_angle
O2 C1 O1 . 126.3(2)
O2 C1 C2 . 116.7(2)
O1 C1 C2 . 117.0(2)
N1 C2 C3 . 107.62(19)
N1 C2 C1 . 110.93(18)
C3 C2 C1 . 110.60(18)
C4 C3 C2 . 115.1(2)
C5 C4 C3 . 111.5(2)
N6 C5 C4 . 110.37(19)
C7 N6 C5 . 124.97(19)
N8 C7 N9 . 118.2(2)
N8 C7 N6 . 122.0(2)
N9 C7 N6 . 119.8(2)
O12 C11 O11 . 126.4(2)
O12 C11 C12 . 116.4(2)
O11 C11 C12 . 117.1(2)
N11 C12 C13 . 108.18(19)
N11 C12 C11 . 110.97(18)
C13 C12 C11 . 111.02(18)
C14 C13 C12 . 115.2(2)
C13 C14 C15 . 111.4(2)
N16 C15 C14 . 110.77(19)
C17 N16 C15 . 123.7(2)
N18 C17 N16 . 121.9(2)
N18 C17 N19 . 118.1(2)
N16 C17 N19 . 120.0(2)
O22 C23 O21 . 123.6(3)
O22 C23 C24 . 116.1(2)
O21 C23 C24 . 120.3(2)
C23 C24 C25 . 117.8(2)
C24 C25 C26 . 113.59(19)
C25 C26 C25 2_656 115.3(4)
O31 C33 O32 . 123.7(3)
O31 C33 C34 . 122.1(2)
O32 C33 C34 . 114.1(2)
C35 C34 C33 . 118.4(2)
C34 C35 C36 . 111.7(2)
C35 C36 C35 2_757 113.5(4)

loop_
_geom_bond_atom_site_label_1
_geom_bond_atom_site_label_2
_geom_bond_site_symmetry_2
_geom_bond_distance
N1 C2 . 1.489(3)
O1 C1 . 1.244(3)
O2 C1 . 1.242(3)
C1 C2 . 1.534(3)
C2 C3 . 1.531(3)
C3 C4 . 1.521(4)
C4 C5 . 1.513(3)
C5 N6 . 1.455(3)
N6 C7 . 1.319(3)
C7 N8 . 1.323(3)
C7 N9 . 1.323(3)
N11 C12 . 1.481(3)
O11 C11 . 1.247(3)
O12 C11 . 1.239(3)
C11 C12 . 1.533(3)
C12 C13 . 1.531(3)
C13 C14 . 1.522(4)
C14 C15 . 1.521(3)
C15 N16 . 1.453(3)
N16 C17 . 1.319(3)
C17 N18 . 1.313(3)
C17 N19 . 1.330(3)
O21 C23 . 1.253(3)
O22 C23 . 1.246(3)
C23 C24 . 1.502(4)
C24 C25 . 1.504(4)
C25 C26 . 1.528(3)
C26 C25 2_656 1.528(3)
O31 C33 . 1.230(3)
O32 C33 . 1.260(3)
C33 C34 . 1.514(4)
C34 C35 . 1.484(4)
C35 C36 . 1.533(4)
C36 C35 2_757 1.533(4)
